data_4066649
loop_
_publ_author_name
'Yih, Kuang-Hway'
'Lee, Gene-Hsiang'

_publ_section_title
;
 Thiocarbarmoyl-Assisted Formation of a New Type of \a- and \b-Isomer
 Paddlewheel Pd24+Compounds. Synthesis, Characterization, and Crystal
 Structures of [Pd(\h1-SCNMe2)(\h2-Tp)(PPh3)],
 [Pd2(\m-Hdppa)2(\m-SCNMe2)2][Cl]2, [Pd2(\m-dppa)2(\m-SCNMe2)2], and
 [Pd{\h2-S2P(OEt)2}]2(\m-dppa)(\m-SCNMe2)
;
_journal_issue 15
_journal_name_full Organometallics
_journal_page_first 3397
_journal_paper_doi 10.1021/om100558m
_journal_volume 29
_journal_year 2010
_chemical_formula_sum 'C55 H56 Cl2 N4 P4 Pd2 S2'
_chemical_formula_weight 1244.74
_chemical_name_systematic
;
?
;
_space_group_IT_number 2
_symmetry_cell_setting triclinic
_symmetry_space_group_name_Hall '-P 1'
_symmetry_space_group_name_H-M 'P -1'
_atom_sites_solution_hydrogens geom
_atom_sites_solution_primary direct
_atom_sites_solution_secondary difmap
_audit_creation_method SHELXL-97
_cell_angle_alpha 96.7140(5)
_cell_angle_beta 99.9175(5)
_cell_angle_gamma 91.8110(5)
_cell_formula_units_Z 2
_cell_length_a 10.0555(1)
_cell_length_b 14.0072(2)
_cell_length_c 19.5046(3)
_cell_measurement_reflns_used all
_cell_measurement_temperature 150(1)
_cell_measurement_theta_max 27.50
_cell_measurement_theta_min 1.07
_cell_volume 2683.84(6)
_computing_cell_refinement DENZO-SMN
_computing_data_collection 'NONIUS COLLECT'
_computing_data_reduction DENZO-SMN
_computing_molecular_graphics SHELXTL
_computing_publication_material SHELXTL
_computing_structure_refinement 'SHELXL-97 (Sheldrick, 1997)'
_computing_structure_solution 'SHELXS-97 (Sheldrick, 1990)'
_diffrn_ambient_temperature 150(1)
_diffrn_measured_fraction_theta_full 0.999
_diffrn_measured_fraction_theta_max 0.999
_diffrn_measurement_device_type 'NONIUS KappaCCD'
_diffrn_measurement_method '\w scans'
_diffrn_radiation_monochromator graphite
_diffrn_radiation_source 'fine-focus sealed tube'
_diffrn_radiation_type MoK\a
_diffrn_radiation_wavelength 0.71073
_diffrn_reflns_av_R_equivalents 0.1084
_diffrn_reflns_av_sigmaI/netI 0.1139
_diffrn_reflns_limit_h_max 13
_diffrn_reflns_limit_h_min -13
_diffrn_reflns_limit_k_max 18
_diffrn_reflns_limit_k_min -18
_diffrn_reflns_limit_l_max 25
_diffrn_reflns_limit_l_min -25
_diffrn_reflns_number 56272
_diffrn_reflns_theta_full 27.50
_diffrn_reflns_theta_max 27.50
_diffrn_reflns_theta_min 1.07
_exptl_absorpt_coefficient_mu 1.008
_exptl_absorpt_correction_T_max 0.965
_exptl_absorpt_correction_T_min 0.888
_exptl_absorpt_correction_type multi-scan
_exptl_crystal_colour orange
_exptl_crystal_density_diffrn 1.540
_exptl_crystal_density_method 'not measured'
_exptl_crystal_description plate
_exptl_crystal_F_000 1264
_exptl_crystal_size_max 0.20
_exptl_crystal_size_mid 0.10
_exptl_crystal_size_min 0.04
_refine_diff_density_max 2.067
_refine_diff_density_min -1.412
_refine_diff_density_rms 0.255
_refine_ls_extinction_coef 0.0069(4)
_refine_ls_extinction_expression Fc^*^=kFc[1+0.001xFc^2^\l^3^/sin(2\q)]^-1/4^
_refine_ls_extinction_method SHELXL
_refine_ls_goodness_of_fit_ref 1.037
_refine_ls_hydrogen_treatment mixed
_refine_ls_matrix_type full
_refine_ls_number_parameters 623
_refine_ls_number_reflns 12312
_refine_ls_number_restraints 0
_refine_ls_restrained_S_all 1.037
_refine_ls_R_factor_all 0.1144
_refine_ls_R_factor_gt 0.0541
_refine_ls_shift/su_max 0.002
_refine_ls_shift/su_mean 0.000
_refine_ls_structure_factor_coef Fsqd
_refine_ls_weighting_details 'calc w=1/[\s^2^(Fo^2^)+(0.0759P)^2^+0.0000P] where P=(Fo^2^+2Fc^2^)/3'
_refine_ls_weighting_scheme calc
_refine_ls_wR_factor_gt 0.1194
_refine_ls_wR_factor_ref 0.1489
_reflns_number_gt 7729
_reflns_number_total 12312
_reflns_threshold_expression >2sigma(I)
_cod_data_source_file om100558m_si_001.cif
_cod_data_source_block ic9332
_cod_depositor_comments
;
The following automatic conversions were performed:

'_symmetry_cell_setting' value 'Triclinic' changed to 'triclinic'
according to /home/saulius/struct/CIF-dictionaries/cif_core.dic
dictionary named 'cif_core.dic' version 2.4.1 from 2010-06-29.

Automatic conversion script
Id: cif_fix_values 1715 2011-07-08 13:25:40Z adriana 
;
_cod_original_sg_symbol_H-M P-1
_cod_database_code 4066649

loop_
_symmetry_equiv_pos_as_xyz
'x, y, z'
'-x, -y, -z'

loop_
_atom_site_label
_atom_site_type_symbol
_atom_site_fract_x
_atom_site_fract_y
_atom_site_fract_z
_atom_site_U_iso_or_equiv
_atom_site_adp_type
_atom_site_occupancy
_atom_site_symmetry_multiplicity
_atom_site_calc_flag
_atom_site_refinement_flags
Pd1 Pd -0.02050(4) 0.06220(3) -0.04861(2) 0.01688(12) Uani 1 1 d .
Pd2 Pd -0.02194(4) 0.41649(3) 0.45569(2) 0.01699(12) Uani 1 1 d .
S1 S 0.20329(13) 0.00156(9) -0.04976(7) 0.0215(3) Uani 1 1 d .
S2 S 0.19366(13) 0.48469(9) 0.44313(7) 0.0220(3) Uani 1 1 d .
P1 P 0.06394(13) 0.19143(9) 0.03707(7) 0.0191(3) Uani 1 1 d .
P2 P 0.11195(13) 0.06008(9) 0.13820(7) 0.0188(3) Uani 1 1 d .
P3 P 0.08919(13) 0.32826(9) 0.54154(7) 0.0189(3) Uani 1 1 d .
P4 P 0.13659(13) 0.50301(9) 0.63402(7) 0.0187(3) Uani 1 1 d .
N1 N 0.3003(4) -0.1230(3) 0.0373(2) 0.0223(10) Uani 1 1 d .
N2 N 0.1118(4) 0.1668(3) 0.1169(2) 0.0220(10) Uani 1 1 d .
H2A H 0.1390 0.2149 0.1501 0.026 Uiso 1 1 calc R
N3 N 0.2956(4) 0.6500(3) 0.5151(2) 0.0211(10) Uani 1 1 d .
N4 N 0.1659(4) 0.3915(3) 0.6128(2) 0.0246(10) Uani 1 1 d .
H4A H 0.2264 0.3641 0.6413 0.029 Uiso 1 1 calc R
C1 C 0.1977(5) -0.0714(3) 0.0157(3) 0.0187(11) Uani 1 1 d .
C2 C 0.4268(5) -0.1240(4) 0.0084(3) 0.0279(13) Uani 1 1 d .
H2B H 0.4202 -0.0821 -0.0288 0.042 Uiso 1 1 calc R
H2C H 0.4412 -0.1898 -0.0110 0.042 Uiso 1 1 calc R
H2D H 0.5029 -0.1007 0.0458 0.042 Uiso 1 1 calc R
C3 C 0.2998(5) -0.1831(4) 0.0932(3) 0.0272(13) Uani 1 1 d .
H3A H 0.2134 -0.1790 0.1099 0.041 Uiso 1 1 calc R
H3B H 0.3737 -0.1608 0.1321 0.041 Uiso 1 1 calc R
H3C H 0.3120 -0.2500 0.0754 0.041 Uiso 1 1 calc R
C4 C 0.2060(5) 0.2554(4) 0.0126(3) 0.0215(11) Uani 1 1 d .
C5 C 0.2194(5) 0.2520(4) -0.0575(3) 0.0264(13) Uani 1 1 d .
H5A H 0.1557 0.2143 -0.0927 0.032 Uiso 1 1 calc R
C6 C 0.3254(6) 0.3032(4) -0.0765(3) 0.0332(14) Uani 1 1 d .
H6A H 0.3334 0.3007 -0.1245 0.040 Uiso 1 1 calc R
C7 C 0.4187(6) 0.3577(4) -0.0256(3) 0.0327(14) Uani 1 1 d .
H7A H 0.4918 0.3920 -0.0385 0.039 Uiso 1 1 calc R
C8 C 0.4057(5) 0.3622(4) 0.0447(3) 0.0324(14) Uani 1 1 d .
H8A H 0.4689 0.4006 0.0796 0.039 Uiso 1 1 calc R
C9 C 0.3000(5) 0.3104(4) 0.0638(3) 0.0258(12) Uani 1 1 d .
H9A H 0.2923 0.3127 0.1119 0.031 Uiso 1 1 calc R
C10 C -0.0539(5) 0.2870(3) 0.0438(3) 0.0194(11) Uani 1 1 d .
C11 C -0.0629(5) 0.3620(4) 0.0025(3) 0.0259(12) Uani 1 1 d .
H11A H -0.0042 0.3655 -0.0305 0.031 Uiso 1 1 calc R
C12 C -0.1559(5) 0.4313(4) 0.0089(3) 0.0301(13) Uani 1 1 d .
H12A H -0.1607 0.4821 -0.0195 0.036 Uiso 1 1 calc R
C13 C -0.2421(5) 0.4271(4) 0.0565(3) 0.0293(13) Uani 1 1 d .
H13A H -0.3056 0.4752 0.0612 0.035 Uiso 1 1 calc R
C14 C -0.2356(5) 0.3519(4) 0.0977(3) 0.0300(13) Uani 1 1 d .
H14A H -0.2951 0.3487 0.1303 0.036 Uiso 1 1 calc R
C15 C -0.1428(5) 0.2820(4) 0.0912(3) 0.0231(12) Uani 1 1 d .
H15A H -0.1395 0.2305 0.1191 0.028 Uiso 1 1 calc R
C16 C 0.2864(5) 0.0453(4) 0.1807(3) 0.0219(12) Uani 1 1 d .
C17 C 0.3895(5) 0.0689(4) 0.1456(3) 0.0269(13) Uani 1 1 d .
H17A H 0.3682 0.0955 0.1026 0.032 Uiso 1 1 calc R
C18 C 0.5227(6) 0.0543(4) 0.1724(3) 0.0353(15) Uani 1 1 d .
H18A H 0.5924 0.0700 0.1477 0.042 Uiso 1 1 calc R
C19 C 0.5538(6) 0.0168(5) 0.2354(3) 0.0419(17) Uani 1 1 d .
H19A H 0.6453 0.0068 0.2538 0.050 Uiso 1 1 calc R
C20 C 0.4549(6) -0.0058(5) 0.2712(3) 0.0402(16) Uani 1 1 d .
H20A H 0.4774 -0.0306 0.3148 0.048 Uiso 1 1 calc R
C21 C 0.3204(6) 0.0076(4) 0.2436(3) 0.0296(13) Uani 1 1 d .
H21A H 0.2512 -0.0092 0.2683 0.035 Uiso 1 1 calc R
C22 C 0.0223(5) 0.0571(4) 0.2120(3) 0.0226(12) Uani 1 1 d .
C23 C -0.0144(5) -0.0300(4) 0.2326(3) 0.0267(12) Uani 1 1 d .
H23A H 0.0007 -0.0888 0.2062 0.032 Uiso 1 1 calc R
C24 C -0.0735(6) -0.0313(5) 0.2921(3) 0.0358(15) Uani 1 1 d .
H24A H -0.0970 -0.0910 0.3066 0.043 Uiso 1 1 calc R
C25 C -0.0980(6) 0.0542(5) 0.3303(3) 0.0400(16) Uani 1 1 d .
H25A H -0.1370 0.0530 0.3712 0.048 Uiso 1 1 calc R
C26 C -0.0658(6) 0.1412(5) 0.3087(3) 0.0394(16) Uani 1 1 d .
H26A H -0.0861 0.1997 0.3336 0.047 Uiso 1 1 calc R
C27 C -0.0038(5) 0.1428(4) 0.2506(3) 0.0279(13) Uani 1 1 d .
H27A H 0.0211 0.2028 0.2369 0.033 Uiso 1 1 calc R
C28 C 0.1927(5) 0.5865(4) 0.5032(3) 0.0203(11) Uani 1 1 d .
C29 C 0.4134(5) 0.6382(4) 0.4805(3) 0.0300(13) Uani 1 1 d .
H29A H 0.4021 0.5772 0.4493 0.045 Uiso 1 1 calc R
H29B H 0.4952 0.6379 0.5160 0.045 Uiso 1 1 calc R
H29C H 0.4217 0.6916 0.4529 0.045 Uiso 1 1 calc R
C30 C 0.2988(5) 0.7381(4) 0.5638(3) 0.0260(12) Uani 1 1 d .
H30A H 0.2165 0.7392 0.5844 0.039 Uiso 1 1 calc R
H30B H 0.3041 0.7942 0.5385 0.039 Uiso 1 1 calc R
H30C H 0.3780 0.7401 0.6012 0.039 Uiso 1 1 calc R
C31 C 0.2157(5) 0.2499(4) 0.5103(3) 0.0208(11) Uani 1 1 d .
C32 C 0.2250(6) 0.2331(4) 0.4400(3) 0.0291(13) Uani 1 1 d .
H32A H 0.1676 0.2648 0.4068 0.035 Uiso 1 1 calc R
C33 C 0.3171(6) 0.1708(4) 0.4175(3) 0.0327(14) Uani 1 1 d .
H33A H 0.3220 0.1590 0.3691 0.039 Uiso 1 1 calc R
C34 C 0.4024(6) 0.1256(4) 0.4661(3) 0.0330(14) Uani 1 1 d .
H34A H 0.4663 0.0832 0.4508 0.040 Uiso 1 1 calc R
C35 C 0.3944(6) 0.1420(4) 0.5362(3) 0.0360(15) Uani 1 1 d .
H35A H 0.4524 0.1108 0.5694 0.043 Uiso 1 1 calc R
C36 C 0.3016(5) 0.2042(4) 0.5581(3) 0.0287(13) Uani 1 1 d .
H36A H 0.2966 0.2157 0.6065 0.034 Uiso 1 1 calc R
C37 C -0.0236(5) 0.2371(4) 0.5655(3) 0.0211(11) Uani 1 1 d .
C38 C -0.0444(5) 0.1437(4) 0.5291(3) 0.0238(12) Uani 1 1 d .
H38A H 0.0069 0.1246 0.4937 0.029 Uiso 1 1 calc R
C39 C -0.1390(6) 0.0793(4) 0.5444(3) 0.0299(13) Uani 1 1 d .
H39A H -0.1525 0.0165 0.5192 0.036 Uiso 1 1 calc R
C40 C -0.2140(6) 0.1055(4) 0.5961(3) 0.0344(14) Uani 1 1 d .
H40A H -0.2782 0.0608 0.6067 0.041 Uiso 1 1 calc R
C41 C -0.1951(6) 0.1969(4) 0.6321(3) 0.0325(14) Uani 1 1 d .
H41A H -0.2470 0.2153 0.6673 0.039 Uiso 1 1 calc R
C42 C -0.1009(6) 0.2619(4) 0.6172(3) 0.0292(13) Uani 1 1 d .
H42A H -0.0886 0.3246 0.6427 0.035 Uiso 1 1 calc R
C43 C 0.0518(5) 0.5086(4) 0.7102(3) 0.0220(12) Uani 1 1 d .
C44 C 0.0665(6) 0.4354(4) 0.7530(3) 0.0326(14) Uani 1 1 d .
H44A H 0.1227 0.3841 0.7433 0.039 Uiso 1 1 calc R
C45 C 0.0002(7) 0.4368(5) 0.8095(3) 0.0427(16) Uani 1 1 d .
H45A H 0.0113 0.3868 0.8386 0.051 Uiso 1 1 calc R
C46 C -0.0822(6) 0.5109(5) 0.8236(3) 0.0408(16) Uani 1 1 d .
H46A H -0.1297 0.5109 0.8617 0.049 Uiso 1 1 calc R
C47 C -0.0960(6) 0.5853(5) 0.7823(3) 0.0373(15) Uani 1 1 d .
H47A H -0.1495 0.6377 0.7933 0.045 Uiso 1 1 calc R
C48 C -0.0312(5) 0.5828(4) 0.7249(3) 0.0284(13) Uani 1 1 d .
H48A H -0.0438 0.6323 0.6954 0.034 Uiso 1 1 calc R
C49 C 0.2999(5) 0.5644(4) 0.6723(3) 0.0216(11) Uani 1 1 d .
C50 C 0.3123(6) 0.6423(4) 0.7251(3) 0.0285(13) Uani 1 1 d .
H50A H 0.2353 0.6615 0.7443 0.034 Uiso 1 1 calc R
C51 C 0.4375(6) 0.6925(4) 0.7499(3) 0.0329(14) Uani 1 1 d .
H51A H 0.4458 0.7438 0.7871 0.039 Uiso 1 1 calc R
C52 C 0.5469(6) 0.6679(5) 0.7209(3) 0.0368(15) Uani 1 1 d .
H52A H 0.6306 0.7039 0.7364 0.044 Uiso 1 1 calc R
C53 C 0.5369(6) 0.5898(4) 0.6681(3) 0.0358(15) Uani 1 1 d .
H53A H 0.6145 0.5715 0.6491 0.043 Uiso 1 1 calc R
C54 C 0.4152(5) 0.5394(4) 0.6438(3) 0.0288(13) Uani 1 1 d .
H54A H 0.4088 0.4873 0.6073 0.035 Uiso 1 1 calc R
C55 C 0.5142(14) 0.6405(6) 0.2662(5) 0.128(5) Uani 1 1 d .
H55A H 0.6020 0.6244 0.2928 0.153 Uiso 1 1 calc R
H55B H 0.4441 0.6291 0.2947 0.153 Uiso 1 1 calc R
Cl1 Cl 0.5220(4) 0.76168(17) 0.25577(12) 0.1358(15) Uani 1 1 d .
Cl2 Cl 0.4786(3) 0.5650(2) 0.18953(14) 0.1115(10) Uani 1 1 d .

loop_
_atom_site_aniso_label
_atom_site_aniso_U_11
_atom_site_aniso_U_22
_atom_site_aniso_U_33
_atom_site_aniso_U_23
_atom_site_aniso_U_13
_atom_site_aniso_U_12
Pd1 0.0164(2) 0.0175(2) 0.0167(2) 0.00138(15) 0.00317(16) 0.00231(16)
Pd2 0.0166(2) 0.0173(2) 0.0173(2) 0.00018(15) 0.00492(16) 0.00051(16)
S1 0.0179(6) 0.0250(7) 0.0231(7) 0.0042(6) 0.0064(6) 0.0037(5)
S2 0.0199(7) 0.0211(7) 0.0250(7) -0.0035(5) 0.0087(6) -0.0013(5)
P1 0.0184(7) 0.0192(7) 0.0192(7) 0.0016(5) 0.0028(6) 0.0001(5)
P2 0.0197(7) 0.0196(7) 0.0164(7) 0.0002(5) 0.0023(6) 0.0024(6)
P3 0.0192(7) 0.0178(7) 0.0195(7) 0.0009(5) 0.0040(6) 0.0033(6)
P4 0.0195(7) 0.0201(7) 0.0166(7) 0.0001(5) 0.0046(6) 0.0015(6)
N1 0.020(2) 0.020(2) 0.025(3) -0.0013(19) 0.0008(19) 0.0017(19)
N2 0.026(2) 0.021(2) 0.016(2) -0.0063(18) 0.0027(19) -0.0012(19)
N3 0.021(2) 0.020(2) 0.022(2) -0.0021(18) 0.0068(19) -0.0028(19)
N4 0.023(2) 0.027(3) 0.021(2) 0.0028(19) -0.004(2) 0.007(2)
C1 0.022(3) 0.017(3) 0.014(3) -0.001(2) -0.004(2) -0.003(2)
C2 0.019(3) 0.027(3) 0.040(4) 0.004(3) 0.010(3) 0.007(2)
C3 0.029(3) 0.023(3) 0.031(3) 0.007(2) 0.007(3) 0.006(2)
C4 0.020(3) 0.020(3) 0.025(3) 0.002(2) 0.006(2) 0.003(2)
C5 0.020(3) 0.028(3) 0.032(3) 0.005(2) 0.007(2) 0.000(2)
C6 0.039(4) 0.029(3) 0.034(4) 0.011(3) 0.010(3) 0.004(3)
C7 0.024(3) 0.029(3) 0.050(4) 0.014(3) 0.014(3) 0.004(3)
C8 0.020(3) 0.024(3) 0.049(4) 0.003(3) -0.003(3) 0.001(2)
C9 0.023(3) 0.024(3) 0.031(3) 0.001(2) 0.007(2) 0.002(2)
C10 0.019(3) 0.017(3) 0.020(3) 0.002(2) 0.000(2) 0.002(2)
C11 0.026(3) 0.029(3) 0.023(3) 0.000(2) 0.008(2) 0.001(2)
C12 0.027(3) 0.026(3) 0.037(4) 0.012(3) 0.001(3) 0.001(2)
C13 0.025(3) 0.024(3) 0.036(3) -0.001(3) 0.000(3) 0.007(2)
C14 0.022(3) 0.036(3) 0.031(3) 0.002(3) 0.007(3) 0.004(3)
C15 0.025(3) 0.021(3) 0.023(3) 0.005(2) 0.004(2) 0.003(2)
C16 0.022(3) 0.020(3) 0.021(3) -0.005(2) 0.002(2) 0.004(2)
C17 0.026(3) 0.023(3) 0.030(3) -0.003(2) 0.006(3) -0.002(2)
C18 0.023(3) 0.037(4) 0.042(4) -0.008(3) 0.006(3) 0.000(3)
C19 0.022(3) 0.050(4) 0.045(4) 0.000(3) -0.018(3) 0.008(3)
C20 0.032(3) 0.058(4) 0.028(3) 0.008(3) -0.004(3) 0.011(3)
C21 0.029(3) 0.035(3) 0.025(3) 0.004(3) 0.004(3) 0.004(3)
C22 0.016(3) 0.031(3) 0.020(3) 0.006(2) 0.000(2) 0.002(2)
C23 0.024(3) 0.029(3) 0.027(3) 0.005(2) 0.003(2) 0.001(2)
C24 0.031(3) 0.053(4) 0.026(3) 0.015(3) 0.006(3) -0.002(3)
C25 0.026(3) 0.076(5) 0.017(3) 0.006(3) 0.003(3) 0.000(3)
C26 0.035(3) 0.052(4) 0.028(3) -0.011(3) 0.008(3) 0.003(3)
C27 0.025(3) 0.037(3) 0.020(3) -0.002(2) 0.005(2) -0.001(3)
C28 0.022(3) 0.022(3) 0.017(3) 0.005(2) 0.000(2) 0.006(2)
C29 0.021(3) 0.037(3) 0.035(3) 0.001(3) 0.014(3) -0.003(3)
C30 0.026(3) 0.025(3) 0.026(3) -0.002(2) 0.007(2) 0.000(2)
C31 0.020(3) 0.018(3) 0.024(3) 0.001(2) 0.005(2) -0.002(2)
C32 0.030(3) 0.023(3) 0.033(3) 0.001(2) 0.007(3) -0.002(2)
C33 0.032(3) 0.028(3) 0.039(4) -0.009(3) 0.018(3) 0.000(3)
C34 0.022(3) 0.021(3) 0.056(4) -0.005(3) 0.014(3) -0.002(2)
C35 0.027(3) 0.029(3) 0.050(4) 0.002(3) 0.003(3) 0.007(3)
C36 0.027(3) 0.027(3) 0.031(3) 0.002(3) 0.003(3) 0.003(2)
C37 0.022(3) 0.023(3) 0.019(3) 0.004(2) 0.003(2) 0.004(2)
C38 0.023(3) 0.025(3) 0.023(3) 0.003(2) 0.003(2) 0.001(2)
C39 0.030(3) 0.022(3) 0.034(3) 0.005(2) -0.002(3) -0.002(2)
C40 0.030(3) 0.034(3) 0.040(4) 0.021(3) 0.000(3) -0.005(3)
C41 0.031(3) 0.035(3) 0.035(4) 0.006(3) 0.016(3) -0.003(3)
C42 0.034(3) 0.027(3) 0.030(3) 0.004(2) 0.012(3) 0.003(3)
C43 0.020(3) 0.023(3) 0.021(3) 0.000(2) 0.004(2) -0.006(2)
C44 0.043(4) 0.035(3) 0.023(3) 0.007(3) 0.010(3) 0.003(3)
C45 0.059(4) 0.046(4) 0.027(3) 0.013(3) 0.015(3) -0.005(3)
C46 0.039(4) 0.057(4) 0.025(3) -0.001(3) 0.012(3) -0.014(3)
C47 0.029(3) 0.057(4) 0.024(3) -0.006(3) 0.007(3) 0.011(3)
C48 0.030(3) 0.035(3) 0.020(3) -0.002(2) 0.006(2) 0.006(3)
C49 0.026(3) 0.022(3) 0.018(3) 0.005(2) 0.004(2) -0.002(2)
C50 0.027(3) 0.035(3) 0.022(3) -0.001(2) 0.003(2) 0.000(3)
C51 0.036(3) 0.033(3) 0.027(3) 0.000(3) 0.003(3) -0.009(3)
C52 0.022(3) 0.050(4) 0.036(4) 0.007(3) 0.000(3) -0.006(3)
C53 0.026(3) 0.047(4) 0.037(4) 0.010(3) 0.009(3) 0.008(3)
C54 0.027(3) 0.033(3) 0.028(3) 0.001(3) 0.009(3) 0.003(3)
C55 0.293(17) 0.042(5) 0.059(6) 0.014(5) 0.050(8) 0.050(8)
Cl1 0.281(4) 0.0574(15) 0.0502(15) 0.0057(11) -0.030(2) 0.058(2)
Cl2 0.176(3) 0.0882(19) 0.0706(17) 0.0067(14) 0.0321(18) -0.0348(19)

loop_
_atom_type_symbol
_atom_type_description
_atom_type_scat_dispersion_real
_atom_type_scat_dispersion_imag
_atom_type_scat_source
C C 0.0033 0.0016 'International Tables Vol C Tables 4.2.6.8 and 6.1.1.4'
H H 0.0000 0.0000 'International Tables Vol C Tables 4.2.6.8 and 6.1.1.4'
N N 0.0061 0.0033 'International Tables Vol C Tables 4.2.6.8 and 6.1.1.4'
P P 0.1023 0.0942 'International Tables Vol C Tables 4.2.6.8 and 6.1.1.4'
S S 0.1246 0.1234 'International Tables Vol C Tables 4.2.6.8 and 6.1.1.4'
Cl Cl 0.1484 0.1585 'International Tables Vol C Tables 4.2.6.8 and 6.1.1.4'
Pd Pd -0.9988 1.0072 'International Tables Vol C Tables 4.2.6.8 and 6.1.1.4'

loop_
_geom_angle_atom_site_label_1
_geom_angle_atom_site_label_2
_geom_angle_atom_site_label_3
_geom_angle
_geom_angle_site_symmetry_1
_geom_angle_site_symmetry_3
C1 Pd1 P2 90.93(14) 2 2
C1 Pd1 P1 88.17(14) 2 .
P2 Pd1 P1 176.49(5) 2 .
C1 Pd1 S1 154.34(15) 2 .
P2 Pd1 S1 89.82(5) 2 .
P1 Pd1 S1 92.45(5) . .
C1 Pd1 Pd1 81.54(14) 2 2
P2 Pd1 Pd1 92.60(4) 2 2
P1 Pd1 Pd1 90.62(4) . 2
S1 Pd1 Pd1 72.80(3) . 2
C28 Pd2 P3 91.50(14) 2_566 .
C28 Pd2 P4 88.60(14) 2_566 2_566
P3 Pd2 P4 176.95(5) . 2_566
C28 Pd2 S2 154.19(15) 2_566 .
P3 Pd2 S2 89.17(5) . .
P4 Pd2 S2 92.06(5) 2_566 .
C28 Pd2 Pd2 80.57(14) 2_566 2_566
P3 Pd2 Pd2 92.14(4) . 2_566
P4 Pd2 Pd2 90.88(4) 2_566 2_566
S2 Pd2 Pd2 73.62(3) . 2_566
C1 S1 Pd1 95.62(17) . .
C28 S2 Pd2 95.88(18) . .
N2 P1 C10 105.5(2) . .
N2 P1 C4 107.4(2) . .
C10 P1 C4 101.3(2) . .
N2 P1 Pd1 117.08(16) . .
C10 P1 Pd1 113.43(17) . .
C4 P1 Pd1 110.77(17) . .
N2 P2 C22 108.6(2) . .
N2 P2 C16 105.2(2) . .
C22 P2 C16 101.2(2) . .
N2 P2 Pd1 115.90(16) . 2
C22 P2 Pd1 109.49(17) . 2
C16 P2 Pd1 115.27(16) . 2
N4 P3 C37 108.2(2) . .
N4 P3 C31 106.2(2) . .
C37 P3 C31 99.6(2) . .
N4 P3 Pd2 115.47(17) . .
C37 P3 Pd2 112.49(17) . .
C31 P3 Pd2 113.51(17) . .
N4 P4 C49 106.5(2) . .
N4 P4 C43 107.5(2) . .
C49 P4 C43 101.6(2) . .
N4 P4 Pd2 116.63(17) . 2_566
C49 P4 Pd2 111.00(17) . 2_566
C43 P4 Pd2 112.39(18) . 2_566
C1 N1 C3 122.5(4) . .
C1 N1 C2 123.6(5) . .
C3 N1 C2 113.9(4) . .
P2 N2 P1 123.6(3) . .
C28 N3 C30 121.6(4) . .
C28 N3 C29 122.7(4) . .
C30 N3 C29 115.6(4) . .
P3 N4 P4 122.9(3) . .
N1 C1 S1 121.3(4) . .
N1 C1 Pd1 128.7(4) . 2
S1 C1 Pd1 110.0(3) . 2
C9 C4 C5 119.4(5) . .
C9 C4 P1 120.1(4) . .
C5 C4 P1 120.5(4) . .
C6 C5 C4 120.6(5) . .
C7 C6 C5 120.0(5) . .
C6 C7 C8 119.9(5) . .
C7 C8 C9 120.2(5) . .
C4 C9 C8 119.9(5) . .
C11 C10 C15 118.8(5) . .
C11 C10 P1 123.5(4) . .
C15 C10 P1 117.7(4) . .
C12 C11 C10 120.9(5) . .
C11 C12 C13 120.2(5) . .
C12 C13 C14 119.7(5) . .
C15 C14 C13 120.4(5) . .
C14 C15 C10 120.0(5) . .
C21 C16 C17 118.4(5) . .
C21 C16 P2 123.9(4) . .
C17 C16 P2 117.6(4) . .
C18 C17 C16 120.8(6) . .
C17 C18 C19 119.5(6) . .
C20 C19 C18 120.8(6) . .
C19 C20 C21 119.6(6) . .
C16 C21 C20 120.9(5) . .
C23 C22 C27 119.1(5) . .
C23 C22 P2 120.5(4) . .
C27 C22 P2 120.3(4) . .
C22 C23 C24 120.0(5) . .
C25 C24 C23 120.3(6) . .
C26 C25 C24 120.0(6) . .
C25 C26 C27 119.9(6) . .
C26 C27 C22 120.7(6) . .
N3 C28 S2 119.2(4) . .
N3 C28 Pd2 130.8(4) . 2_566
S2 C28 Pd2 109.9(3) . 2_566
C32 C31 C36 118.9(5) . .
C32 C31 P3 121.8(4) . .
C36 C31 P3 119.3(4) . .
C33 C32 C31 120.6(6) . .
C32 C33 C34 119.7(6) . .
C35 C34 C33 120.2(5) . .
C34 C35 C36 119.6(6) . .
C35 C36 C31 121.0(5) . .
C42 C37 C38 117.7(5) . .
C42 C37 P3 120.0(4) . .
C38 C37 P3 122.0(4) . .
C39 C38 C37 120.6(5) . .
C40 C39 C38 120.6(5) . .
C41 C40 C39 119.6(5) . .
C40 C41 C42 120.4(5) . .
C41 C42 C37 121.2(5) . .
C48 C43 C44 119.0(5) . .
C48 C43 P4 121.3(4) . .
C44 C43 P4 119.6(4) . .
C45 C44 C43 120.5(6) . .
C46 C45 C44 120.0(6) . .
C45 C46 C47 120.2(5) . .
C46 C47 C48 119.6(6) . .
C47 C48 C43 120.6(6) . .
C50 C49 C54 118.2(5) . .
C50 C49 P4 121.9(4) . .
C54 C49 P4 119.6(4) . .
C49 C50 C51 120.6(5) . .
C52 C51 C50 120.1(6) . .
C51 C52 C53 120.2(6) . .
C54 C53 C52 120.2(5) . .
C53 C54 C49 120.6(5) . .
Cl2 C55 Cl1 114.3(5) . .

loop_
_geom_bond_atom_site_label_1
_geom_bond_atom_site_label_2
_geom_bond_distance
_geom_bond_site_symmetry_2
Pd1 C1 1.998(5) 2
Pd1 P2 2.3409(13) 2
Pd1 P1 2.3446(13) .
Pd1 S1 2.4330(13) .
Pd1 Pd1 2.7113(8) 2
Pd2 C28 2.017(5) 2_566
Pd2 P3 2.3465(14) .
Pd2 P4 2.3476(14) 2_566
Pd2 S2 2.4041(13) .
Pd2 Pd2 2.7170(7) 2_566
S1 C1 1.733(5) .
S2 C28 1.738(5) .
P1 N2 1.629(4) .
P1 C10 1.823(5) .
P1 C4 1.824(5) .
P2 N2 1.597(4) .
P2 C22 1.829(5) .
P2 C16 1.835(5) .
P2 Pd1 2.3409(13) 2
P3 N4 1.616(4) .
P3 C37 1.834(5) .
P3 C31 1.842(5) .
P4 N4 1.618(4) .
P4 C49 1.825(5) .
P4 C43 1.832(5) .
P4 Pd2 2.3476(14) 2_566
N1 C1 1.317(6) .
N1 C3 1.455(7) .
N1 C2 1.477(6) .
N3 C28 1.314(6) .
N3 C30 1.463(6) .
N3 C29 1.466(6) .
C1 Pd1 1.998(5) 2
C4 C9 1.391(7) .
C4 C5 1.393(7) .
C5 C6 1.391(7) .
C6 C7 1.380(8) .
C7 C8 1.394(8) .
C8 C9 1.395(7) .
C10 C11 1.392(7) .
C10 C15 1.400(7) .
C11 C12 1.380(7) .
C12 C13 1.380(8) .
C13 C14 1.392(8) .
C14 C15 1.384(7) .
C16 C21 1.385(8) .
C16 C17 1.389(7) .
C17 C18 1.382(8) .
C18 C19 1.383(9) .
C19 C20 1.360(9) .
C20 C21 1.395(8) .
C22 C23 1.388(7) .
C22 C27 1.398(7) .
C23 C24 1.393(8) .
C24 C25 1.387(9) .
C25 C26 1.381(9) .
C26 C27 1.386(7) .
C28 Pd2 2.017(5) 2_566
C31 C32 1.384(7) .
C31 C36 1.386(8) .
C32 C33 1.384(7) .
C33 C34 1.388(9) .
C34 C35 1.378(8) .
C35 C36 1.383(8) .
C37 C42 1.396(7) .
C37 C38 1.404(7) .
C38 C39 1.384(7) .
C39 C40 1.383(8) .
C40 C41 1.377(8) .
C41 C42 1.384(8) .
C43 C48 1.387(7) .
C43 C44 1.391(8) .
C44 C45 1.382(8) .
C45 C46 1.380(9) .
C46 C47 1.386(9) .
C47 C48 1.387(7) .
C49 C50 1.397(7) .
C49 C54 1.407(7) .
C50 C51 1.404(8) .
C51 C52 1.357(8) .
C52 C53 1.401(8) .
C53 C54 1.374(8) .
C55 Cl2 1.705(9) .
C55 Cl1 1.734(9) .
